data_4300186
loop_
_publ_author_name
'Pramatha Payra'
'Huichang Zhang'
'Wai Him Kwok'
'Maosheng Duan'
'Judith Gallucci'
'Michael K. Chan'

_publ_contact_author_address
;Departments of Chemistry and Biochemistry
The Ohio State University
100 West 18th Avenue
Columbus, OH 43210
;
_publ_contact_author_email chan@chemistry.ohio-state.edu
_publ_contact_author_fax 614-292-6773
_publ_contact_author_name 'Michael K. Chan'
_publ_contact_author_phone 614-292-8375
_publ_section_title
;
Structural Trends in First-Row Transition-Metal Bis(benzimidazole)
Complexes
;
_journal_name_full 'Inorganic Chemistry'
_journal_page_first 1076
_journal_page_last 1080
_journal_paper_doi 10.1021/ic991075a
_journal_volume 39
_journal_year 2000
_chemical_formula_sum 'C33 H34 Cl2 Co N6 O3'
_chemical_formula_weight 692.49
_space_group_IT_number 2
_symmetry_cell_setting triclinic
_symmetry_Int_Tables_number 2
_symmetry_space_group_name_Hall '-P 1'
_symmetry_space_group_name_H-M 'P -1'
_audit_creation_method SHELXL--93
_cell_angle_alpha 110.44(1)
_cell_angle_beta 92.03(1)
_cell_angle_gamma 110.260(9)
_cell_formula_units_Z 2
_cell_length_a 10.553(1)
_cell_length_b 11.193(2)
_cell_length_c 15.510(2)
_cell_measurement_reflns_used 25
_cell_measurement_temperature 223
_cell_measurement_theta_max 15.0
_cell_measurement_theta_min 12.5
_cell_volume 1584.8(4)
_computing_data_reduction 'teXsan (MSC, 1995)'
_computing_structure_refinement 'SHELXL-93 (Sheldrick, 1993)'
_computing_structure_solution 'SHELXS-86 (Sheldrick, 1990)'
_diffrn_ambient_temperature 223
_diffrn_measurement_device 'Rigaku AFC5S'
_diffrn_measurement_method 'omega--two theta scans'
_diffrn_radiation_monochromator graphite
_diffrn_radiation_source 'fine-focus sealed tube'
_diffrn_radiation_type MoK\a
_diffrn_radiation_wavelength 0.71069
_diffrn_reflns_av_R_equivalents 0.023
_diffrn_reflns_limit_h_max 13
_diffrn_reflns_limit_h_min 0
_diffrn_reflns_limit_k_max 13
_diffrn_reflns_limit_k_min -14
_diffrn_reflns_limit_l_max 20
_diffrn_reflns_limit_l_min -20
_diffrn_reflns_number 7731
_diffrn_reflns_theta_max 27.56
_diffrn_reflns_theta_min 2.03
_diffrn_standards_decay_% none
_diffrn_standards_interval_count 150
_diffrn_standards_number 6
_exptl_absorpt_coefficient_mu 0.755
_exptl_absorpt_correction_T_max 1.000
_exptl_absorpt_correction_T_min 0.946
_exptl_absorpt_correction_type 'empirical psi scans'
_exptl_crystal_colour orange--red
_exptl_crystal_density_diffrn 1.451
_exptl_crystal_description 'rod-like habit'
_exptl_crystal_F_000 718
_exptl_crystal_size_max 0.31
_exptl_crystal_size_mid 0.23
_exptl_crystal_size_min 0.15
_refine_diff_density_max 0.827
_refine_diff_density_min -0.499
_refine_ls_extinction_method none
_refine_ls_goodness_of_fit_all 1.311
_refine_ls_goodness_of_fit_obs 1.413
_refine_ls_hydrogen_treatment noref
_refine_ls_matrix_type full
_refine_ls_number_parameters 407
_refine_ls_number_reflns 7319
_refine_ls_number_restraints 0
_refine_ls_restrained_S_all 1.384
_refine_ls_restrained_S_obs 1.413
_refine_ls_R_factor_all 0.1101
_refine_ls_R_factor_obs 0.0511
_refine_ls_shift/esd_max -0.002
_refine_ls_structure_factor_coef Fsqd
_refine_ls_weighting_details 'w=1/[\s^2^(Fo^2^)+(0.0580P)^2^] where P=(Fo^2^+2Fc^2^)/3'
_refine_ls_weighting_scheme calc
_refine_ls_wR_factor_all 0.1598
_refine_ls_wR_factor_obs 0.1308
_reflns_number_observed 4835
_reflns_number_total 7330
_reflns_observed_criterion >2sigma(I)
_cod_depositor_comments
;
The following automatic conversions were performed:

'_refine_ls_weighting_scheme' value 'calc
w=1/[\s^2^(Fo^2^)+(0.0580P)^2^] where P=(Fo^2^+2Fc^2^)/3' was changed
to 'calc'. New tag '_refine_ls_weighting_details' was created. The
value of the new tag was set to 'w=1/[\s^2^(Fo^2^)+(0.0580P)^2^]
where P=(Fo^2^+2Fc^2^)/3'.

Automatic conversion script
Id: cif_fix_values 3143 2015-03-26 13:38:13Z robertas 
;
_cod_database_code 4300186

loop_
_symmetry_equiv_pos_as_xyz
'x, y, z'
'-x, -y, -z'

loop_
_atom_site_aniso_label
_atom_site_aniso_U_11
_atom_site_aniso_U_22
_atom_site_aniso_U_33
_atom_site_aniso_U_23
_atom_site_aniso_U_13
_atom_site_aniso_U_12
Co 0.0279(3) 0.0222(2) 0.0222(2) 0.0070(2) 0.0078(2) 0.0116(2)
Cl1 0.0535(6) 0.0393(5) 0.0294(5) 0.0141(4) 0.0101(4) 0.0291(5)
Cl2 0.0575(7) 0.0418(6) 0.0646(7) 0.0187(5) 0.0304(6) 0.0152(5)
O1 0.091(3) 0.084(3) 0.083(3) 0.034(2) 0.039(2) 0.062(2)
O2 0.126(4) 0.104(4) 0.115(4) 0.058(3) 0.047(3) 0.066(3)
O3 0.152(5) 0.069(3) 0.075(3) 0.024(2) 0.028(3) 0.029(3)
N1 0.025(2) 0.0218(14) 0.0259(14) 0.0081(12) 0.0063(12) 0.0095(12)
N2 0.028(2) 0.0248(14) 0.0237(14) 0.0080(12) 0.0075(12) 0.0120(12)
N3 0.029(2) 0.0225(14) 0.0225(14) 0.0080(11) 0.0085(12) 0.0114(12)
N4 0.033(2) 0.0235(14) 0.0251(15) 0.0081(12) 0.0082(13) 0.0095(13)
N5 0.035(2) 0.0274(15) 0.0248(14) 0.0077(12) 0.0108(13) 0.0175(13)
N6 0.035(2) 0.031(2) 0.0219(14) 0.0101(12) 0.0086(12) 0.0171(14)
C1 0.025(2) 0.027(2) 0.027(2) 0.0142(14) 0.0077(14) 0.0120(15)
C2 0.031(2) 0.032(2) 0.028(2) 0.0124(15) 0.0100(15) 0.017(2)
C3 0.039(2) 0.050(2) 0.040(2) 0.022(2) 0.017(2) 0.029(2)
C4 0.027(2) 0.057(3) 0.049(2) 0.027(2) 0.016(2) 0.024(2)
C5 0.024(2) 0.040(2) 0.041(2) 0.016(2) 0.003(2) 0.008(2)
C6 0.027(2) 0.030(2) 0.031(2) 0.0145(15) 0.0059(15) 0.011(2)
C7 0.030(2) 0.025(2) 0.030(2) 0.0111(15) 0.003(2) 0.005(2)
C8 0.034(2) 0.021(2) 0.023(2) 0.0045(14) 0.0036(15) 0.0071(15)
C9 0.048(2) 0.029(2) 0.036(2) 0.013(2) 0.013(2) 0.011(2)
C10 0.053(3) 0.023(2) 0.044(2) 0.010(2) 0.005(2) 0.008(2)
C11 0.050(2) 0.027(2) 0.031(2) 0.002(2) -0.002(2) 0.018(2)
C12 0.040(2) 0.032(2) 0.024(2) 0.0076(15) 0.004(2) 0.018(2)
C13 0.032(2) 0.025(2) 0.023(2) 0.0067(14) 0.0002(14) 0.012(2)
C14 0.032(2) 0.028(2) 0.025(2) 0.0093(14) 0.0064(14) 0.017(2)
C15 0.061(3) 0.039(2) 0.024(2) 0.006(2) 0.006(2) 0.021(2)
C16 0.032(2) 0.031(2) 0.027(2) 0.0132(15) 0.0109(15) 0.019(2)
C17 0.042(2) 0.046(2) 0.029(2) 0.020(2) 0.015(2) 0.023(2)
C18 0.040(2) 0.045(2) 0.047(2) 0.031(2) 0.023(2) 0.021(2)
C19 0.030(2) 0.034(2) 0.046(2) 0.021(2) 0.014(2) 0.013(2)
C20 0.027(2) 0.027(2) 0.032(2) 0.0143(15) 0.0099(15) 0.0134(15)
C21 0.032(2) 0.028(2) 0.027(2) 0.0146(15) 0.0102(15) 0.017(2)
C22 0.025(2) 0.023(2) 0.037(2) 0.0105(15) 0.0060(15) 0.0083(15)
C23 0.031(2) 0.019(2) 0.027(2) 0.0064(14) 0.0020(14) 0.0078(14)
C24 0.030(2) 0.030(2) 0.040(2) 0.009(2) 0.004(2) 0.011(2)
C25 0.034(2) 0.033(2) 0.039(2) 0.010(2) -0.008(2) 0.008(2)
C26 0.050(3) 0.032(2) 0.028(2) 0.008(2) -0.005(2) 0.012(2)
C27 0.043(2) 0.027(2) 0.024(2) 0.0081(14) 0.008(2) 0.012(2)
C28 0.032(2) 0.019(2) 0.024(2) 0.0050(13) 0.0047(14) 0.0084(14)
C29 0.029(2) 0.024(2) 0.026(2) 0.0094(14) 0.0082(14) 0.0129(15)
C30 0.053(3) 0.037(2) 0.032(2) 0.000(2) 0.009(2) 0.026(2)
C32 0.102(5) 0.104(5) 0.091(5) 0.051(4) 0.045(4) 0.068(4)

loop_
_atom_site_label
_atom_site_type_symbol
_atom_site_fract_x
_atom_site_fract_y
_atom_site_fract_z
_atom_site_U_iso_or_equiv
_atom_site_thermal_displace_type
_atom_site_occupancy
_atom_site_calc_flag
_atom_site_refinement_flags
_atom_site_disorder_group
Co Co 0.94527(5) 0.33205(5) 0.70950(3) 0.02387(13) Uani 1 d . .
Cl1 Cl 1.04613(11) 0.22170(10) 0.76834(6) 0.0372(2) Uani 1 d . .
Cl2 Cl 0.53450(13) 0.07373(11) 0.24649(9) 0.0558(3) Uani 1 d . .
O1 O 0.6818(4) -0.0793(4) 0.1038(3) 0.0772(11) Uani 1 d . .
H1A H 0.6204 -0.0600 0.1522 0.092 Uiso 1 d . .
O2 O 0.5733(5) 0.7125(5) 0.7783(4) 0.103(2) Uani 1 d . .
H2A H 0.5288 0.7800 0.7694 0.124 Uiso 1 d . .
O3 O 0.8583(6) 0.7991(4) 0.8142(3) 0.104(2) Uani 1 d . .
N1 N 0.8532(3) 0.4344(3) 0.8006(2) 0.0246(6) Uani 1 d . .
N2 N 1.1147(3) 0.5310(3) 0.7561(2) 0.0253(6) Uani 1 d . .
N3 N 0.9799(3) 0.3010(3) 0.5788(2) 0.0245(6) Uani 1 d . .
N4 N 0.7428(3) 0.1684(3) 0.6416(2) 0.0277(6) Uani 1 d . .
N5 N 0.8152(3) 0.5937(3) 0.9182(2) 0.0281(6) Uani 1 d . .
N6 N 0.9601(3) 0.2082(3) 0.4240(2) 0.0280(6) Uani 1 d . .
C1 C 0.7133(3) 0.3975(3) 0.7957(2) 0.0249(7) Uani 1 d . .
C2 C 0.6875(4) 0.4960(4) 0.8677(2) 0.0287(7) Uani 1 d . .
C3 C 0.5553(4) 0.4856(4) 0.8822(3) 0.0375(9) Uani 1 d . .
H3 H 0.5399(4) 0.5542(4) 0.9300(3) 0.045 Uiso 1 calc R .
C4 C 0.4487(4) 0.3693(4) 0.8226(3) 0.0402(9) Uani 1 d . .
H4 H 0.3590(4) 0.3586(4) 0.8304(3) 0.048 Uiso 1 calc R .
C5 C 0.4722(4) 0.2672(4) 0.7509(3) 0.0363(9) Uani 1 d . .
H5 H 0.3975(4) 0.1892(4) 0.7125(3) 0.044 Uiso 1 calc R .
C6 C 0.6046(4) 0.2783(4) 0.7345(2) 0.0287(7) Uani 1 d . .
C7 C 0.6245(4) 0.1680(4) 0.6606(2) 0.0300(8) Uani 1 d . .
H7 H 0.5469(4) 0.0915(4) 0.6243(2) 0.036 Uiso 1 calc R .
C8 C 0.7438(4) 0.0460(3) 0.5709(2) 0.0284(8) Uani 1 d . .
C9 C 0.6672(4) -0.0817(4) 0.5727(3) 0.0387(9) Uani 1 d . .
H9 H 0.6130(4) -0.0869(4) 0.6183(3) 0.046 Uiso 1 calc R .
C10 C 0.6707(5) -0.2023(4) 0.5067(3) 0.0422(10) Uani 1 d . .
H10 H 0.6176(5) -0.2876(4) 0.5076(3) 0.051 Uiso 1 calc R .
C11 C 0.7534(4) -0.1947(4) 0.4399(3) 0.0374(9) Uani 1 d . .
H11 H 0.7561(4) -0.2751(4) 0.3961(3) 0.045 Uiso 1 calc R .
C12 C 0.8320(4) -0.0682(4) 0.4379(2) 0.0319(8) Uani 1 d . .
H12 H 0.8881(4) -0.0641(4) 0.3933(2) 0.038 Uiso 1 calc R .
C13 C 0.8278(4) 0.0545(3) 0.5028(2) 0.0272(7) Uani 1 d . .
C14 C 0.9182(4) 0.1875(3) 0.5017(2) 0.0267(7) Uani 1 d . .
C15 C 0.9035(5) 0.1189(4) 0.3252(2) 0.0424(10) Uani 1 d . .
H15A H 0.9140(27) 0.1748(4) 0.2890(4) 0.064 Uiso 1 calc R .
H15B H 0.8079(8) 0.0650(22) 0.3187(4) 0.064 Uiso 1 calc R .
H15C H 0.9518(20) 0.0585(21) 0.3032(6) 0.064 Uiso 1 calc R .
C16 C 1.0585(4) 0.3418(4) 0.4543(2) 0.0272(7) Uani 1 d . .
C17 C 1.1375(4) 0.4140(4) 0.4052(3) 0.0349(9) Uani 1 d . .
H17 H 1.1291(4) 0.3754(4) 0.3405(3) 0.042 Uiso 1 calc R .
C18 C 1.2300(4) 0.5478(4) 0.4587(3) 0.0384(9) Uani 1 d . .
H18 H 1.2846(4) 0.6002(4) 0.4288(3) 0.046 Uiso 1 calc R .
C19 C 1.2430(4) 0.6053(4) 0.5560(3) 0.0346(8) Uani 1 d . .
H19 H 1.3059(4) 0.6948(4) 0.5892(3) 0.042 Uiso 1 calc R .
C20 C 1.1637(4) 0.5317(3) 0.6044(2) 0.0269(7) Uani 1 d . .
C21 C 1.0696(4) 0.3977(3) 0.5513(2) 0.0261(7) Uani 1 d . .
C22 C 1.1834(4) 0.5923(4) 0.7055(3) 0.0291(8) Uani 1 d . .
H22 H 1.2496(4) 0.6809(4) 0.7361(3) 0.035 Uiso 1 calc R .
C23 C 1.1569(4) 0.6015(3) 0.8554(2) 0.0266(7) Uani 1 d . .
C24 C 1.2951(4) 0.6539(4) 0.8947(3) 0.0349(8) Uani 1 d . .
H24 H 1.3593(4) 0.6436(4) 0.8562(3) 0.042 Uiso 1 calc R .
C25 C 1.3377(4) 0.7209(4) 0.9903(3) 0.0386(9) Uani 1 d . .
H25 H 1.4305(4) 0.7564(4) 1.0157(3) 0.046 Uiso 1 calc R .
C26 C 1.2438(4) 0.7355(4) 1.0483(3) 0.0391(9) Uani 1 d . .
H26 H 1.2732(4) 0.7821(4) 1.1125(3) 0.047 Uiso 1 calc R .
C27 C 1.1059(4) 0.6812(4) 1.0111(2) 0.0322(8) Uani 1 d . .
H27 H 1.0431(4) 0.6894(4) 1.0511(2) 0.039 Uiso 1 calc R .
C28 C 1.0582(4) 0.6135(3) 0.9140(2) 0.0266(7) Uani 1 d . .
C29 C 0.9114(4) 0.5505(3) 0.8765(2) 0.0255(7) Uani 1 d . .
C30 C 0.8324(5) 0.7245(4) 0.9944(3) 0.0417(10) Uani 1 d . .
H30A H 0.7593(17) 0.7524(16) 0.9826(10) 0.063 Uiso 1 calc R .
H30B H 0.9189(14) 0.7943(8) 0.9976(13) 0.063 Uiso 1 calc R .
H30C H 0.8302(30) 0.7120(9) 1.0526(4) 0.063 Uiso 1 calc R .
C31 C 0.7320(13) 0.0151(13) 0.0674(9) 0.066(3) Uiso 0.50 d P .
C35 C 0.6766(11) -0.0122(11) 0.0346(7) 0.051(2) Uiso 0.50 d P .
C32 C 0.5385(7) 0.6018(7) 0.6902(4) 0.086(2) Uani 1 d . .
H32A H 0.5623(44) 0.6378(7) 0.6426(6) 0.129 Uiso 1 calc R .
H32B H 0.4417(10) 0.5482(28) 0.6773(15) 0.129 Uiso 1 calc R .
H32C H 0.5880(37) 0.5445(28) 0.6910(11) 0.129 Uiso 1 calc R .
C33 C 0.8647(16) 0.9502(15) 0.8291(10) 0.096(4) Uiso 0.50 d P .
C34 C 0.9307(11) 0.9409(11) 0.8623(7) 0.059(3) Uiso 0.50 d P .

loop_
_atom_type_symbol
_atom_type_description
_atom_type_scat_dispersion_real
_atom_type_scat_dispersion_imag
_atom_type_scat_source
C C 0.0033 0.0016 'International Tables Vol C Tables 4.2.6.8 and 6.1.1.4'
H H 0.0000 0.0000 'International Tables Vol C Tables 4.2.6.8 and 6.1.1.4'
Cl Cl 0.1484 0.1585 'International Tables Vol C Tables 4.2.6.8 and 6.1.1.4'
Co Co 0.3494 0.9721 'International Tables Vol C Tables 4.2.6.8 and 6.1.1.4'
N N 0.0061 0.0033 'International Tables Vol C Tables 4.2.6.8 and 6.1.1.4'
O O 0.0106 0.0060 'International Tables Vol C Tables 4.2.6.8 and 6.1.1.4'

loop_
_geom_angle_atom_site_label_1
_geom_angle_atom_site_label_2
_geom_angle_atom_site_label_3
_geom_angle
_geom_angle_site_symmetry_1
_geom_angle_site_symmetry_3
_geom_angle_publ_flag
N1 Co N3 138.23(11) . . ?
N1 Co N2 84.38(11) . . ?
N3 Co N2 88.28(11) . . ?
N1 Co N4 88.48(11) . . ?
N3 Co N4 84.77(11) . . ?
N2 Co N4 160.17(11) . . ?
N1 Co Cl1 113.13(8) . . ?
N3 Co Cl1 108.61(8) . . ?
N2 Co Cl1 98.51(8) . . ?
N4 Co Cl1 101.31(8) . . ?
C31 O1 C35 25.9(6) . . ?
C31 O1 H1A 116.4(6) . . ?
C35 O1 H1A 111.8(5) . . ?
C32 O2 H2A 105.6(5) . . ?
C34 O3 C33 34.4(6) . . ?
C29 N1 C1 106.2(3) . . ?
C29 N1 Co 128.2(2) . . ?
C1 N1 Co 125.6(2) . . ?
C22 N2 C23 116.4(3) . . ?
C22 N2 Co 128.2(2) . . ?
C23 N2 Co 115.4(2) . . ?
C14 N3 C21 106.7(3) . . ?
C14 N3 Co 127.7(2) . . ?
C21 N3 Co 125.5(2) . . ?
C7 N4 C8 116.8(3) . . ?
C7 N4 Co 127.7(2) . . ?
C8 N4 Co 115.5(2) . . ?
C29 N5 C2 107.1(3) . . ?
C29 N5 C30 129.7(3) . . ?
C2 N5 C30 122.7(3) . . ?
C14 N6 C16 107.0(3) . . ?
C14 N6 C15 128.8(3) . . ?
C16 N6 C15 123.8(3) . . ?
N1 C1 C2 109.5(3) . . ?
N1 C1 C6 130.0(3) . . ?
C2 C1 C6 120.5(3) . . ?
C1 C2 N5 106.0(3) . . ?
C1 C2 C3 122.8(4) . . ?
N5 C2 C3 131.2(3) . . ?
C4 C3 C2 117.0(4) . . ?
C4 C3 H3 121.5(2) . . ?
C2 C3 H3 121.5(2) . . ?
C3 C4 C5 121.3(4) . . ?
C3 C4 H4 119.3(2) . . ?
C5 C4 H4 119.3(2) . . ?
C4 C5 C6 122.1(4) . . ?
C4 C5 H5 119.0(2) . . ?
C6 C5 H5 119.0(2) . . ?
C5 C6 C1 116.3(3) . . ?
C5 C6 C7 120.2(3) . . ?
C1 C6 C7 123.4(3) . . ?
N4 C7 C6 124.4(3) . . ?
N4 C7 H7 117.8(2) . . ?
C6 C7 H7 117.8(2) . . ?
C9 C8 C13 119.9(3) . . ?
C9 C8 N4 119.5(3) . . ?
C13 C8 N4 120.5(3) . . ?
C8 C9 C10 120.6(4) . . ?
C8 C9 H9 119.7(2) . . ?
C10 C9 H9 119.7(2) . . ?
C11 C10 C9 119.8(4) . . ?
C11 C10 H10 120.1(2) . . ?
C9 C10 H10 120.1(2) . . ?
C12 C11 C10 120.4(3) . . ?
C12 C11 H11 119.8(2) . . ?
C10 C11 H11 119.8(2) . . ?
C11 C12 C13 120.6(3) . . ?
C11 C12 H12 119.7(2) . . ?
C13 C12 H12 119.7(2) . . ?
C12 C13 C8 118.7(3) . . ?
C12 C13 C14 119.0(3) . . ?
C8 C13 C14 122.1(3) . . ?
N3 C14 N6 111.2(3) . . ?
N3 C14 C13 123.5(3) . . ?
N6 C14 C13 125.0(3) . . ?
N6 C15 H15A 109.5(2) . . ?
N6 C15 H15B 109.5(2) . . ?
H15A C15 H15B 109.5 . . ?
N6 C15 H15C 109.5(2) . . ?
H15A C15 H15C 109.5 . . ?
H15B C15 H15C 109.5 . . ?
N6 C16 C17 131.2(3) . . ?
N6 C16 C21 105.9(3) . . ?
C17 C16 C21 122.9(3) . . ?
C16 C17 C18 116.1(3) . . ?
C16 C17 H17 122.0(2) . . ?
C18 C17 H17 122.0(2) . . ?
C17 C18 C19 121.8(3) . . ?
C17 C18 H18 119.1(2) . . ?
C19 C18 H18 119.1(2) . . ?
C20 C19 C18 121.6(4) . . ?
C20 C19 H19 119.2(2) . . ?
C18 C19 H19 119.2(2) . . ?
C19 C20 C21 117.1(3) . . ?
C19 C20 C22 120.2(3) . . ?
C21 C20 C22 122.7(3) . . ?
N3 C21 C16 109.1(3) . . ?
N3 C21 C20 130.4(3) . . ?
C16 C21 C20 120.5(3) . . ?
N2 C22 C20 124.3(3) . . ?
N2 C22 H22 117.9(2) . . ?
C20 C22 H22 117.9(2) . . ?
C24 C23 C28 119.9(3) . . ?
C24 C23 N2 119.7(3) . . ?
C28 C23 N2 120.3(3) . . ?
C25 C24 C23 120.7(4) . . ?
C25 C24 H24 119.7(2) . . ?
C23 C24 H24 119.7(2) . . ?
C26 C25 C24 120.4(4) . . ?
C26 C25 H25 119.8(2) . . ?
C24 C25 H25 119.8(2) . . ?
C25 C26 C27 120.0(4) . . ?
C25 C26 H26 120.0(2) . . ?
C27 C26 H26 120.0(2) . . ?
C26 C27 C28 121.5(3) . . ?
C26 C27 H27 119.2(2) . . ?
C28 C27 H27 119.2(2) . . ?
C27 C28 C23 117.6(3) . . ?
C27 C28 C29 120.6(3) . . ?
C23 C28 C29 121.7(3) . . ?
N1 C29 N5 111.2(3) . . ?
N1 C29 C28 123.5(3) . . ?
N5 C29 C28 125.0(3) . . ?
N5 C30 H30A 109.5(2) . . ?
N5 C30 H30B 109.5(2) . . ?
H30A C30 H30B 109.5 . . ?
N5 C30 H30C 109.5(2) . . ?
H30A C30 H30C 109.5 . . ?
H30B C30 H30C 109.5 . . ?
C35 C31 O1 93.2(18) . . ?
C31 C35 O1 60.9(15) . . ?
O2 C32 H32A 109.5(3) . . ?
O2 C32 H32B 109.5(3) . . ?
H32A C32 H32B 109.5 . . ?
O2 C32 H32C 109.5(3) . . ?
H32A C32 H32C 109.5 . . ?
H32B C32 H32C 109.5 . . ?
C34 C33 O3 60.4(12) . . ?
C33 C34 O3 85.2(14) . . ?

loop_
_geom_bond_atom_site_label_1
_geom_bond_atom_site_label_2
_geom_bond_distance
_geom_bond_site_symmetry_2
_geom_bond_publ_flag
Co N1 1.998(3) . ?
Co N3 2.003(3) . ?
Co N2 2.169(3) . ?
Co N4 2.194(3) . ?
Co Cl1 2.2629(10) . ?
O1 C31 1.328(12) . ?
O1 C35 1.518(11) . ?
O1 H1A 1.024(3) . ?
O2 C32 1.415(7) . ?
O2 H2A 1.061(5) . ?
O3 C34 1.398(11) . ?
O3 C33 1.60(2) . ?
N1 C29 1.334(4) . ?
N1 C1 1.380(4) . ?
N2 C22 1.299(4) . ?
N2 C23 1.432(4) . ?
N3 C14 1.334(4) . ?
N3 C21 1.375(4) . ?
N4 C7 1.291(4) . ?
N4 C8 1.428(4) . ?
N5 C29 1.360(4) . ?
N5 C2 1.390(5) . ?
N5 C30 1.472(4) . ?
N6 C14 1.364(4) . ?
N6 C16 1.391(5) . ?
N6 C15 1.468(4) . ?
C1 C2 1.381(5) . ?
C1 C6 1.405(5) . ?
C2 C3 1.392(5) . ?
C3 C4 1.373(6) . ?
C3 H3 0.93 . ?
C4 C5 1.390(5) . ?
C4 H4 0.93 . ?
C5 C6 1.400(5) . ?
C5 H5 0.93 . ?
C6 C7 1.446(5) . ?
C7 H7 0.93 . ?
C8 C9 1.388(5) . ?
C8 C13 1.410(5) . ?
C9 C10 1.394(5) . ?
C9 H9 0.93 . ?
C10 C11 1.385(6) . ?
C10 H10 0.93 . ?
C11 C12 1.383(5) . ?
C11 H11 0.93 . ?
C12 C13 1.407(5) . ?
C12 H12 0.93 . ?
C13 C14 1.471(5) . ?
C15 H15A 0.96 . ?
C15 H15B 0.96 . ?
C15 H15C 0.96 . ?
C16 C17 1.392(5) . ?
C16 C21 1.396(5) . ?
C17 C18 1.395(6) . ?
C17 H17 0.93 . ?
C18 C19 1.400(5) . ?
C18 H18 0.93 . ?
C19 C20 1.393(5) . ?
C19 H19 0.93 . ?
C20 C21 1.401(5) . ?
C20 C22 1.448(5) . ?
C22 H22 0.93 . ?
C23 C24 1.392(5) . ?
C23 C28 1.417(5) . ?
C24 C25 1.381(5) . ?
C24 H24 0.93 . ?
C25 C26 1.375(6) . ?
C25 H25 0.93 . ?
C26 C27 1.379(6) . ?
C26 H26 0.93 . ?
C27 C28 1.407(5) . ?
C27 H27 0.93 . ?
C28 C29 1.459(5) . ?
C30 H30A 0.96 . ?
C30 H30B 0.96 . ?
C30 H30C 0.96 . ?
C31 C35 0.664(14) . ?
C32 H32A 0.96 . ?
C32 H32B 0.96 . ?
C32 H32C 0.96 . ?
C33 C34 0.91(2) . ?
